data_8106613
loop_
_publ_author_name
'K\"oysal, Yavuz'
'B\"ulb\"ul, Hakan'
'\"Ozdemir, Funda'
'\.Ilhan, \.Ilhan \"Ozer'
'Dege, Necmi'

_publ_section_title
;
 Crystal structure of
 3-(4-methoxyphenyl)-1-(4-methylphenyl)prop-2-en-1-one, C17H16O2
;
_journal_issue 4
_journal_name_full 'Zeitschrift f\"ur Kristallographie - New Crystal Structures'
_journal_page_first 593
_journal_page_last 594
_journal_paper_doi 10.1515/ncrs-2016-0357
_journal_volume 232
_journal_year 2017
_chemical_formula_moiety 'C17 H16 O2'
_chemical_formula_sum 'C17 H16 O2'
_chemical_formula_weight 252.30
_space_group_crystal_system monoclinic
_space_group_IT_number 14
_space_group_name_Hall '-P 2ybc'
_space_group_name_H-M_alt 'P 1 21/c 1'
_atom_sites_solution_hydrogens difmap
_cell_angle_alpha 90
_cell_angle_beta 115.545(7)
_cell_angle_gamma 90
_cell_formula_units_Z 4
_cell_length_a 11.6963(12)
_cell_length_b 11.1187(8)
_cell_length_c 11.6902(10)
_cell_measurement_reflns_used 5744
_cell_measurement_temperature 293(2)
_cell_measurement_theta_max 26.79
_cell_measurement_theta_min 1.83
_cell_volume 1371.7(2)
_computing_cell_refinement 'X-AREA [13] '
_computing_data_collection 'X-AREA [13]'
_computing_data_reduction 'X-RED32 [13]'
_computing_molecular_graphics 'ORTEP-3 for Windows [16]'
_computing_publication_material 'WinGX [16]'
_computing_structure_refinement 'SHELXL-2014/7 [15]'
_computing_structure_solution 'SHELXS97 [14]'
_diffrn_ambient_temperature 293(2)
_diffrn_detector_area_resol_mean 6.67
_diffrn_measured_fraction_theta_full 0.991
_diffrn_measured_fraction_theta_max 0.988
_diffrn_measurement_device_type 'STOE IPDS 2'
_diffrn_measurement_method 'w scan'
_diffrn_radiation_source 'fine-focus sealed tube'
_diffrn_radiation_type MoK\a
_diffrn_radiation_wavelength 0.71073
_diffrn_reflns_av_R_equivalents 0.0368
_diffrn_reflns_av_unetI/netI 0.0437
_diffrn_reflns_Laue_measured_fraction_full 0.991
_diffrn_reflns_Laue_measured_fraction_max 0.988
_diffrn_reflns_limit_h_max 14
_diffrn_reflns_limit_h_min -13
_diffrn_reflns_limit_k_max 13
_diffrn_reflns_limit_k_min -13
_diffrn_reflns_limit_l_max 14
_diffrn_reflns_limit_l_min -13
_diffrn_reflns_number 7194
_diffrn_reflns_point_group_measured_fraction_full 0.991
_diffrn_reflns_point_group_measured_fraction_max 0.988
_diffrn_reflns_theta_full 25.242
_diffrn_reflns_theta_max 25.999
_diffrn_reflns_theta_min 1.930
_exptl_absorpt_coefficient_mu 0.079
_exptl_absorpt_correction_T_max 0.9908
_exptl_absorpt_correction_T_min 0.9711
_exptl_absorpt_correction_type integration
_exptl_absorpt_process_details 'STOE X-RED [13]'
_exptl_crystal_colour colorless
_exptl_crystal_density_diffrn 1.222
_exptl_crystal_density_method 'not measured'
_exptl_crystal_description prism
_exptl_crystal_F_000 536
_exptl_crystal_size_max 0.360
_exptl_crystal_size_mid 0.270
_exptl_crystal_size_min 0.120
_refine_diff_density_max 0.075
_refine_diff_density_min -0.097
_refine_diff_density_rms 0.019
_refine_ls_extinction_coef .
_refine_ls_extinction_method none
_refine_ls_goodness_of_fit_ref 0.807
_refine_ls_hydrogen_treatment refall
_refine_ls_matrix_type full
_refine_ls_number_parameters 236
_refine_ls_number_reflns 2661
_refine_ls_number_restraints 0
_refine_ls_restrained_S_all 0.807
_refine_ls_R_factor_all 0.0800
_refine_ls_R_factor_gt 0.0350
_refine_ls_shift/su_max 0.000
_refine_ls_shift/su_mean 0.000
_refine_ls_structure_factor_coef Fsqd
_refine_ls_weighting_details 'w=1/[\s^2^(Fo^2^)+(0.0458P)^2^] where P=(Fo^2^+2Fc^2^)/3'
_refine_ls_weighting_scheme calc
_refine_ls_wR_factor_gt 0.0762
_refine_ls_wR_factor_ref 0.0865
_reflns_Friedel_coverage 0.000
_reflns_Friedel_fraction_full .
_reflns_Friedel_fraction_max .
_reflns_number_gt 1375
_reflns_number_total 2661
_reflns_threshold_expression 'I > 2\s(I)'
_cod_data_source_file suppl_ncrs-2016-0357_suppl.cif
_cod_data_source_block shelx
_cod_original_sg_symbol_H-M 'P 21/c'
_cod_database_code 8106613
_shelx_space_group_comment
;
The symmetry employed for this shelxl refinement is uniquely defined
by the following loop, which should always be used as a source of
symmetry information in preference to the above space-group names.
They are only intended as comments.
;

loop_
_space_group_symop_operation_xyz
'x, y, z'
'-x, y+1/2, -z+1/2'
'-x, -y, -z'
'x, -y-1/2, z-1/2'

loop_
_atom_site_label
_atom_site_type_symbol
_atom_site_fract_x
_atom_site_fract_y
_atom_site_fract_z
_atom_site_U_iso_or_equiv
_atom_site_adp_type
_atom_site_occupancy
_atom_site_site_symmetry_order
_atom_site_calc_flag
_atom_site_refinement_flags_posn
_atom_site_refinement_flags_adp
_atom_site_refinement_flags_occupancy
_atom_site_disorder_assembly
_atom_site_disorder_group
C1 C 0.36180(15) 0.32004(16) 0.61559(16) 0.0787(4) Uani 1 1 d . . . . .
C2 C 0.43587(15) 0.27272(15) 0.73366(16) 0.0788(4) Uani 1 1 d . . . . .
C3 C 0.41923(13) 0.15512(14) 0.75852(14) 0.0729(4) Uani 1 1 d . . . . .
C4 C 0.32929(16) 0.08557(15) 0.66461(16) 0.0814(5) Uani 1 1 d . . . . .
C5 C 0.25615(15) 0.13408(14) 0.54835(16) 0.0749(4) Uani 1 1 d . . . . .
C6 C 0.27015(13) 0.25269(13) 0.52017(13) 0.0660(4) Uani 1 1 d . . . . .
C7 C 0.19122(15) 0.30866(15) 0.39781(15) 0.0740(4) Uani 1 1 d . . . . .
C8 C 0.10143(15) 0.25798(15) 0.29722(15) 0.0734(4) Uani 1 1 d . . . . .
C9 C 0.02624(13) 0.32677(13) 0.18103(13) 0.0704(4) Uani 1 1 d . . . . .
C10 C -0.05096(13) 0.26101(12) 0.06163(13) 0.0662(4) Uani 1 1 d . . . . .
C11 C -0.10413(15) 0.32522(16) -0.05156(16) 0.0763(4) Uani 1 1 d . . . . .
C12 C -0.17460(16) 0.26820(16) -0.16466(16) 0.0798(5) Uani 1 1 d . . . . .
C13 C -0.19631(13) 0.14563(15) -0.17099(14) 0.0730(4) Uani 1 1 d . . . . .
C14 C -0.14285(15) 0.08265(16) -0.05865(16) 0.0779(4) Uani 1 1 d . . . . .
C15 C -0.07184(14) 0.13783(13) 0.05549(17) 0.0746(4) Uani 1 1 d . . . . .
C16 C -0.2733(2) 0.0836(2) -0.2941(2) 0.0986(6) Uani 1 1 d . . . . .
C17 C 0.5723(2) 0.1671(2) 0.9754(2) 0.0991(6) Uani 1 1 d . . . . .
O1 O 0.48553(10) 0.09799(10) 0.87164(10) 0.0952(4) Uani 1 1 d . . . . .
O2 O 0.02810(11) 0.43693(9) 0.18209(9) 0.0926(4) Uani 1 1 d . . . . .
H1 H 0.3737(14) 0.4032(15) 0.5996(13) 0.093(5) Uiso 1 1 d . . . . .
H2 H 0.4969(14) 0.3226(13) 0.7989(14) 0.091(5) Uiso 1 1 d . . . . .
H4 H 0.3196(15) 0.0037(15) 0.6841(14) 0.104(5) Uiso 1 1 d . . . . .
H5 H 0.1935(13) 0.0848(12) 0.4841(13) 0.081(4) Uiso 1 1 d . . . . .
H7 H 0.2070(13) 0.3943(13) 0.3907(12) 0.085(4) Uiso 1 1 d . . . . .
H8 H 0.0821(13) 0.1756(14) 0.2962(12) 0.082(4) Uiso 1 1 d . . . . .
H11 H -0.0863(14) 0.4102(15) -0.0479(14) 0.097(5) Uiso 1 1 d . . . . .
H12 H -0.2063(13) 0.3136(13) -0.2413(14) 0.085(5) Uiso 1 1 d . . . . .
H14 H -0.1552(13) -0.0036(14) -0.0611(13) 0.092(5) Uiso 1 1 d . . . . .
H15 H -0.0377(13) 0.0903(13) 0.1305(13) 0.081(4) Uiso 1 1 d . . . . .
H17A H 0.6045(19) 0.1107(18) 1.048(2) 0.143(8) Uiso 1 1 d . . . . .
H17B H 0.6404(18) 0.2026(17) 0.9546(16) 0.129(7) Uiso 1 1 d . . . . .
H17C H 0.5260(16) 0.2375(17) 0.9895(14) 0.113(6) Uiso 1 1 d . . . . .
H18A H -0.362(2) 0.100(2) -0.325(2) 0.173(10) Uiso 1 1 d . . . . .
H18B H -0.267(2) -0.001(2) -0.290(2) 0.159(9) Uiso 1 1 d . . . . .
H18C H -0.251(2) 0.1087(19) -0.361(2) 0.159(9) Uiso 1 1 d . . . . .

loop_
_atom_site_aniso_label
_atom_site_aniso_U_11
_atom_site_aniso_U_22
_atom_site_aniso_U_33
_atom_site_aniso_U_23
_atom_site_aniso_U_13
_atom_site_aniso_U_12
C1 0.0741(10) 0.0641(10) 0.0893(13) 0.0020(9) 0.0272(9) -0.0060(8)
C2 0.0678(10) 0.0735(10) 0.0819(12) -0.0111(9) 0.0197(9) -0.0073(8)
C3 0.0691(9) 0.0714(10) 0.0692(10) -0.0005(8) 0.0215(8) 0.0077(8)
C4 0.0917(11) 0.0637(10) 0.0741(11) 0.0008(9) 0.0220(9) -0.0046(9)
C5 0.0793(10) 0.0649(10) 0.0699(11) -0.0038(8) 0.0222(9) -0.0052(8)
C6 0.0647(8) 0.0609(9) 0.0705(10) -0.0004(7) 0.0273(8) -0.0005(7)
C7 0.0801(11) 0.0633(10) 0.0817(11) 0.0039(9) 0.0377(9) 0.0004(8)
C8 0.0781(10) 0.0627(9) 0.0740(11) 0.0044(8) 0.0278(8) 0.0016(8)
C9 0.0780(10) 0.0617(9) 0.0745(11) 0.0095(8) 0.0357(8) 0.0057(8)
C10 0.0688(9) 0.0613(8) 0.0717(10) 0.0103(7) 0.0332(7) 0.0110(7)
C11 0.0886(11) 0.0649(10) 0.0766(12) 0.0119(9) 0.0368(9) 0.0100(9)
C12 0.0921(11) 0.0797(11) 0.0678(11) 0.0153(9) 0.0346(9) 0.0138(9)
C13 0.0717(9) 0.0778(11) 0.0714(11) 0.0033(8) 0.0327(8) 0.0084(8)
C14 0.0781(10) 0.0649(10) 0.0852(12) 0.0043(9) 0.0300(9) 0.0039(8)
C15 0.0767(10) 0.0668(10) 0.0734(11) 0.0138(9) 0.0258(9) 0.0074(8)
C16 0.1037(16) 0.1044(17) 0.0796(14) -0.0084(12) 0.0318(11) 0.0005(13)
C17 0.0843(13) 0.1211(17) 0.0762(14) -0.0125(12) 0.0196(11) -0.0007(13)
O1 0.0957(8) 0.0898(7) 0.0732(7) 0.0019(6) 0.0112(6) 0.0045(6)
O2 0.1217(9) 0.0612(6) 0.0852(8) 0.0068(5) 0.0354(6) 0.0051(6)

loop_
_atom_type_symbol
_atom_type_description
_atom_type_scat_dispersion_real
_atom_type_scat_dispersion_imag
_atom_type_scat_source
C C 0.0033 0.0016 'International Tables Vol C Tables 4.2.6.8 and 6.1.1.4'
H H 0.0000 0.0000 'International Tables Vol C Tables 4.2.6.8 and 6.1.1.4'
O O 0.0106 0.0060 'International Tables Vol C Tables 4.2.6.8 and 6.1.1.4'

loop_
_geom_angle_atom_site_label_1
_geom_angle_atom_site_label_2
_geom_angle_atom_site_label_3
_geom_angle
_geom_angle_site_symmetry_1
_geom_angle_site_symmetry_3
C2 C1 C6 122.22(16) . .
C2 C1 H1 118.6(9) . .
C6 C1 H1 119.2(9) . .
C3 C2 C1 119.38(16) . .
C3 C2 H2 120.4(9) . .
C1 C2 H2 120.2(9) . .
O1 C3 C2 125.08(15) . .
O1 C3 C4 115.34(15) . .
C2 C3 C4 119.58(16) . .
C5 C4 C3 120.29(16) . .
C5 C4 H4 121.7(10) . .
C3 C4 H4 118.0(9) . .
C4 C5 C6 121.64(16) . .
C4 C5 H5 119.4(8) . .
C6 C5 H5 119.0(8) . .
C5 C6 C1 116.88(15) . .
C5 C6 C7 123.16(14) . .
C1 C6 C7 119.93(15) . .
C8 C7 C6 127.84(16) . .
C8 C7 H7 116.5(8) . .
C6 C7 H7 115.6(8) . .
C7 C8 C9 121.96(15) . .
C7 C8 H8 121.4(8) . .
C9 C8 H8 116.6(8) . .
O2 C9 C8 120.56(14) . .
O2 C9 C10 120.14(13) . .
C8 C9 C10 119.29(14) . .
C15 C10 C11 117.42(15) . .
C15 C10 C9 123.78(14) . .
C11 C10 C9 118.79(14) . .
C12 C11 C10 120.97(17) . .
C12 C11 H11 121.6(9) . .
C10 C11 H11 117.4(9) . .
C11 C12 C13 121.75(16) . .
C11 C12 H12 119.3(9) . .
C13 C12 H12 118.9(9) . .
C14 C13 C12 116.92(16) . .
C14 C13 C16 121.33(17) . .
C12 C13 C16 121.75(17) . .
C15 C14 C13 122.29(16) . .
C15 C14 H14 119.4(9) . .
C13 C14 H14 118.3(9) . .
C14 C15 C10 120.65(16) . .
C14 C15 H15 118.9(8) . .
C10 C15 H15 120.4(8) . .
C13 C16 H18A 112.2(14) . .
C13 C16 H18B 114.3(14) . .
H18A C16 H18B 105(2) . .
C13 C16 H18C 112.6(13) . .
H18A C16 H18C 105.4(18) . .
H18B C16 H18C 106.2(19) . .
O1 C17 H17A 104.9(12) . .
O1 C17 H17B 110.6(10) . .
H17A C17 H17B 113.9(16) . .
O1 C17 H17C 108.9(9) . .
H17A C17 H17C 112.7(15) . .
H17B C17 H17C 105.9(15) . .
C3 O1 C17 118.13(16) . .

loop_
_geom_bond_atom_site_label_1
_geom_bond_atom_site_label_2
_geom_bond_distance
_geom_bond_site_symmetry_2
C1 C2 1.379(2) .
C1 C6 1.387(2) .
C1 H1 0.965(16) .
C2 C3 1.371(2) .
C2 H2 0.964(15) .
C3 O1 1.3672(17) .
C3 C4 1.383(2) .
C4 C5 1.366(2) .
C4 H4 0.957(17) .
C5 C6 1.3859(19) .
C5 H5 0.963(14) .
C6 C7 1.465(2) .
C7 C8 1.318(2) .
C7 H7 0.980(14) .
C8 C9 1.474(2) .
C8 H8 0.942(15) .
C9 O2 1.2250(16) .
C9 C10 1.487(2) .
C10 C15 1.3875(19) .
C10 C11 1.3920(19) .
C11 C12 1.375(2) .
C11 H11 0.965(16) .
C12 C13 1.382(2) .
C12 H12 0.953(14) .
C13 C14 1.378(2) .
C13 C16 1.497(2) .
C14 C15 1.375(2) .
C14 H14 0.969(15) .
C15 H15 0.952(14) .
C16 H18A 0.95(2) .
C16 H18B 0.95(2) .
C16 H18C 0.97(2) .
C17 O1 1.425(2) .
C17 H17A 0.99(2) .
C17 H17B 1.01(2) .
C17 H17C 1.004(18) .

loop_
_geom_hbond_atom_site_label_D
_geom_hbond_atom_site_label_H
_geom_hbond_atom_site_label_A
_geom_hbond_distance_DH
_geom_hbond_distance_HA
_geom_hbond_distance_DA
_geom_hbond_angle_DHA
_geom_hbond_site_symmetry_A
C11 H11 O2 0.965(16) 2.595(16) 3.3591(19) 136.3(11) 3_565
C11 H11 O2 0.965(16) 2.450(14) 2.784(2) 100.0(10) .

loop_
_geom_torsion_atom_site_label_1
_geom_torsion_atom_site_label_2
_geom_torsion_atom_site_label_3
_geom_torsion_atom_site_label_4
_geom_torsion
_geom_torsion_site_symmetry_1
_geom_torsion_site_symmetry_2
_geom_torsion_site_symmetry_3
_geom_torsion_site_symmetry_4
C6 C1 C2 C3 0.1(2) . . . .
C1 C2 C3 O1 -179.39(14) . . . .
C1 C2 C3 C4 0.6(2) . . . .
O1 C3 C4 C5 178.99(14) . . . .
C2 C3 C4 C5 -1.0(2) . . . .
C3 C4 C5 C6 0.7(3) . . . .
C4 C5 C6 C1 -0.1(2) . . . .
C4 C5 C6 C7 -178.32(15) . . . .
C2 C1 C6 C5 -0.3(2) . . . .
C2 C1 C6 C7 177.97(14) . . . .
C5 C6 C7 C8 -2.6(2) . . . .
C1 C6 C7 C8 179.23(16) . . . .
C6 C7 C8 C9 177.92(13) . . . .
C7 C8 C9 O2 -13.8(2) . . . .
C7 C8 C9 C10 165.42(14) . . . .
O2 C9 C10 C15 -171.11(14) . . . .
C8 C9 C10 C15 9.6(2) . . . .
O2 C9 C10 C11 10.0(2) . . . .
C8 C9 C10 C11 -169.21(13) . . . .
C15 C10 C11 C12 0.1(2) . . . .
C9 C10 C11 C12 178.99(13) . . . .
C10 C11 C12 C13 0.4(2) . . . .
C11 C12 C13 C14 -0.7(2) . . . .
C11 C12 C13 C16 179.87(17) . . . .
C12 C13 C14 C15 0.6(2) . . . .
C16 C13 C14 C15 -179.99(17) . . . .
C13 C14 C15 C10 -0.1(2) . . . .
C11 C10 C15 C14 -0.2(2) . . . .
C9 C10 C15 C14 -179.05(13) . . . .
C2 C3 O1 C17 5.0(2) . . . .
C4 C3 O1 C17 -174.97(16) . . . .
